data_7050289
loop_
_publ_author_name
N.Tounsi
L.Dupont
C.Cadiou
A.Mohamadou
R.Plantier-Royon
F.Massicot
C.Portella
M.Aplincourt

_publ_section_title
;
Complexes of amidic ligands derived from lactic acid:
Equilibrium, synthesis and crystal structure of copper(II) complexes.
;
_journal_name_full 'New J.Chem.(Nouv.J.Chim.)'
_journal_year 2004
_chemical_formula_moiety '[Cu(LH-1)Cl].H2O'
_chemical_formula_sum 'C9 H13 Cl Cu N2 O3'
_chemical_formula_weight 295.21
_space_group_IT_number 4
_symmetry_cell_setting monoclinic
_symmetry_space_group_name_Hall 'P 2yb'
_symmetry_space_group_name_H-M 'P 1 21 1'
_cell_angle_alpha 90
_cell_angle_beta 92.118(5)
_cell_angle_gamma 90
_cell_formula_units_Z 2
_cell_length_a 4.0185(1)
_cell_length_b 19.4997(6)
_cell_length_c 7.2382(3)
_cell_measurement_reflns_used 2585
_cell_measurement_temperature 173
_cell_measurement_theta_max 30.0
_cell_measurement_theta_min 1.4
_cell_volume 566.79(3)
_diffrn_ambient_temperature 173
_diffrn_measurement_details
;
2585 reflections were collected using program Collect
("Collect" Data collection software, Nonius B.V., 1998)
The conditions were as follow : crystal to detector distance ==  36. mm.
Scan angle ==  1.6 deg 1 scans of   40 sec per frame.
Data collection was divided into  2 set(s)
with the following starting angles and number of frames :
Set 1 Theta ==    8.80 Omega ==    0.00 Kappa ==    0.00  113 frames
Set 2 Theta ==   -8.50 Kappa ==  134.00 Phi   ==    0.00   12 frames
Friedel pairs were averaged. Internal R == 0.04
;
_diffrn_measurement_device_type KappaCCD
_diffrn_measurement_method '\p scans'
_diffrn_radiation_monochromator graphite
_diffrn_radiation_type Mo-K\a
_diffrn_radiation_wavelength 0.71073
_diffrn_reflns_av_R_equivalents 0.040
_diffrn_reflns_av_sigmaI/netI 0.333
_diffrn_reflns_limit_h_max 5
_diffrn_reflns_limit_h_min -5
_diffrn_reflns_limit_k_max 24
_diffrn_reflns_limit_k_min -27
_diffrn_reflns_limit_l_max 10
_diffrn_reflns_limit_l_min -10
_diffrn_reflns_number 2585
_diffrn_reflns_theta_max 30.03
_diffrn_reflns_theta_min 2.5
_diffrn_source xray_tube
_diffrn_standards_decay_% 0
_diffrn_standards_interval_count ?
_diffrn_standards_interval_time ?
_diffrn_standards_number ?
_exptl_absorpt_coefficient_mu 2.155
_exptl_absorpt_correction_T_max 1.0000
_exptl_absorpt_correction_T_min 0.9759
_exptl_absorpt_correction_type refdelf_(Walker_&_Stuart,_1983)
_exptl_crystal_colour blue
_exptl_crystal_density_diffrn 1.74
_exptl_crystal_density_meas ?
_exptl_crystal_density_method none
_exptl_crystal_description prism
_exptl_crystal_F_000 302
_exptl_crystal_size_max 0.20
_exptl_crystal_size_mid 0.20
_exptl_crystal_size_min 0.16
_refine_diff_density_max 0.385
_refine_diff_density_min -0.659
_refine_ls_abs_structure_details 'Flack H D  (1983), Acta Cryst. A39, 876-881'
_refine_ls_abs_structure_Flack 0.01(1)
_refine_ls_extinction_coef ?
_refine_ls_extinction_expression ?
_refine_ls_extinction_method none
_refine_ls_goodness_of_fit_all 1.069
_refine_ls_goodness_of_fit_ref 1.038
_refine_ls_hydrogen_treatment noref
_refine_ls_matrix_type full
_refine_ls_number_constraints 0
_refine_ls_number_parameters 144
_refine_ls_number_reflns 2486
_refine_ls_number_restraints 13
_refine_ls_R_factor_all 0.024
_refine_ls_R_factor_gt 0.021
_refine_ls_shift/esd_mean 0.004
_refine_ls_shift/su_max 0.014
_refine_ls_structure_factor_coef F
_refine_ls_weighting_scheme sigma
_refine_ls_wR_factor_all 0.040
_refine_ls_wR_factor_ref 0.029
_reflns_number_gt 2486
_reflns_number_total 2585
_reflns_threshold_expression >3.0\s(I)
_cod_original_sg_symbol_Hall ' P 2yb'
_cod_original_sg_symbol_H-M 'P 21'
_cod_database_code 7050289

loop_
_symmetry_equiv_pos_as_xyz
x,y,z
-x,1/2+y,-z

loop_
_atom_site_label
_atom_site_fract_x
_atom_site_fract_y
_atom_site_fract_z
_atom_site_U_iso_or_equiv
_atom_site_adp_type
_atom_site_calc_flag
_atom_site_calc_attached_atom
_atom_site_type_symbol
CU 0.24829(4) 0.1984 0.56092(2) 0.01546(8) Uani ? ? Cu
CL 0.6094(1) 0.23225(3) 0.35426(6) 0.0230(2) Uani ? ? Cl
N1 0.2214(4) 0.28233(8) 0.7154(2) 0.0176(6) Uani ? ? N
C1 0.3279(5) 0.3453(1) 0.6687(3) 0.0231(8) Uani ? ? C
C2 0.2998(5) 0.4008(1) 0.7837(3) 0.0252(9) Uani ? ? C
C3 0.1607(6) 0.3914(1) 0.9541(3) 0.0257(9) Uani ? ? C
C4 0.0491(5) 0.3269(1) 1.0027(3) 0.0227(8) Uani ? ? C
C5 0.0810(4) 0.2730(1) 0.8795(2) 0.0179(7) Uani ? ? C
C6 -0.0339(4) 0.2012(1) 0.9220(2) 0.0176(6) Uani ? ? C
N2 0.0221(4) 0.15860(9) 0.7623(2) 0.0174(6) Uani ? ? N
C7 -0.0608(4) 0.0935(1) 0.7574(2) 0.0152(7) Uani ? ? C
O1 -0.1936(3) 0.05991(7) 0.8837(2) 0.0193(5) Uani ? ? O
C8 0.0191(4) 0.0574(1) 0.5766(2) 0.0158(7) Uani ? ? C
C9 0.1701(5) -0.0130(1) 0.6087(3) 0.0217(8) Uani ? ? C
O2 0.2400(3) 0.10123(7) 0.4790(2) 0.0183(5) Uani ? ? O
O3 0.3189(4) 0.05464(8) 0.1469(2) 0.0217(6) Uani ? ? O
H01 0.2697 0.0880 0.3676 0.0241 Uiso ? ? H
H02 0.4765 0.0620 0.0799 0.0317 Uiso ? ? H
H03 0.1439 0.0510 0.0805 0.0317 Uiso ? ? H
H1 0.4258 0.3514 0.5524 0.0306 Uiso calc C1 H
H2 0.3743 0.4448 0.7471 0.0343 Uiso calc C2 H
H3 0.1420 0.4288 1.0369 0.0355 Uiso calc C3 H
H4 -0.0480 0.3197 1.1188 0.0306 Uiso calc C4 H
H5 -0.2643 0.2016 0.9471 0.0231 Uiso calc C6 H
H6 0.0892 0.1838 1.0264 0.0231 Uiso calc C6 H
H7 -0.1810 0.0497 0.5056 0.0208 Uiso calc C8 H
H8 0.2153 -0.0334 0.4932 0.0286 Uiso calc C9 H
H9 0.3714 -0.0087 0.6809 0.0286 Uiso calc C9 H
H10 0.0182 -0.0410 0.6723 0.0286 Uiso calc C9 H
